data_4022001
loop_
_publ_author_name
'Tamotsu Takahashi'
'Shi Li'
'Wenying Huang'
'Fanzhi Kong'
'Kiyohiko Nakajima'
'Baojian Shen'
'Takahiro Ohe'
'Ken-ichiro Kanno'

_publ_section_title
;
 Homologation Method for Preparation of Substituted Pentacenes
 and Naphthacenes
;
_journal_name_full 'Journal of Organic Chemistry'
_journal_page_first 7967
_journal_page_last 7977
_journal_paper_doi 10.1021/jo060923y
_journal_volume 71
_journal_year 2006
_chemical_formula_moiety 'C24 H32 O4 Si2 '
_chemical_formula_sum 'C24 H32 O4 Si2'
_chemical_formula_weight 440.69
_space_group_IT_number 14
_symmetry_cell_setting monoclinic
_symmetry_space_group_name_Hall '-P 2yab'
_symmetry_space_group_name_H-M 'P 1 21/a 1'
_audit_creation_date 'Wed Dec 29 13:10:55 2004'
_audit_creation_method 'by teXsan'
_audit_update_record
;
2006-05-11 text and data added by Kiyohiko Nakajima
;
_cell_angle_alpha 90
_cell_angle_beta 104.76(4)
_cell_angle_gamma 90
_cell_formula_units_Z 4
_cell_length_a 12.517(3)
_cell_length_b 10.304(2)
_cell_length_c 19.366(3)
_cell_measurement_reflns_used 18953
_cell_measurement_temperature 298.2
_cell_measurement_theta_max 27.5
_cell_measurement_theta_min 3.1
_cell_volume 2415.3(10)
_computing_cell_refinement PROCESS-AUTO
_computing_data_collection PROCESS-AUTO
_computing_data_reduction 'teXsan Ver. 1.10'
_computing_publication_material 'teXsan Ver. 1.10'
_computing_structure_refinement 'teXsan Ver. 1.10'
_computing_structure_solution 'DIRDIF94 (PATTY)'
_diffrn_measured_fraction_theta_full 0.9955
_diffrn_measured_fraction_theta_max 0.9955
_diffrn_measurement_device_type 'Rigaku RAXIS-RAPID Imaging Plate'
_diffrn_measurement_method \w
_diffrn_radiation_type 'Mo K\a'
_diffrn_radiation_wavelength 0.7107
_diffrn_reflns_av_R_equivalents 0.011
_diffrn_reflns_limit_h_max 16
_diffrn_reflns_limit_h_min -16
_diffrn_reflns_limit_k_max 13
_diffrn_reflns_limit_k_min -13
_diffrn_reflns_limit_l_max 23
_diffrn_reflns_limit_l_min -25
_diffrn_reflns_number 23684
_diffrn_reflns_theta_full 27.47
_diffrn_reflns_theta_max 27.47
_exptl_absorpt_coefficient_mu 0.173
_exptl_absorpt_correction_T_max 0.959
_exptl_absorpt_correction_T_min 0.939
_exptl_absorpt_correction_type integration
_exptl_absorpt_process_details '(Higashi, 1999)'
_exptl_crystal_colour colorless
_exptl_crystal_density_diffrn 1.212
_exptl_crystal_density_method 'not measured'
_exptl_crystal_description prism
_exptl_crystal_size_max 0.300
_exptl_crystal_size_mid 0.300
_exptl_crystal_size_min 0.200
_refine_diff_density_max 0.31
_refine_diff_density_min -0.27
_refine_ls_extinction_method none
_refine_ls_goodness_of_fit_ref 1.402
_refine_ls_hydrogen_treatment noref
_refine_ls_number_parameters 271
_refine_ls_number_reflns 4042
_refine_ls_R_factor_gt 0.0436
_refine_ls_shift/su_max 0.0003
_refine_ls_structure_factor_coef F
_refine_ls_weighting_details 'w = 1/[\s^2^(Fo) + 0.00123|Fo|^2^]'
_refine_ls_weighting_scheme calc
_refine_ls_wR_factor_ref 0.0676
_reflns_number_gt 4042
_reflns_number_total 5511
_reflns_threshold_expression F^2^>2.0\s(F^2^)
_cod_data_source_file jo060923ysi20060523_054300.cif
_cod_original_sg_symbol_H-M 'P 21/a'
_cod_original_formula_sum 'C24 H32 O4 Si2 '
_cod_database_code 4022001

loop_
_symmetry_equiv_pos_as_xyz
x,y,z
1/2-x,1/2+y,-z
-x,-y,-z
1/2+x,1/2-y,z

loop_
_atom_site_label
_atom_site_type_symbol
_atom_site_fract_x
_atom_site_fract_y
_atom_site_fract_z
_atom_site_U_iso_or_equiv
_atom_site_adp_type
_atom_site_occupancy
_atom_site_calc_flag
Si(1) Si -0.29857(5) 0.73592(6) 0.21232(3) 0.0375(2) Uani 1.00 d
Si(2) Si 0.05734(5) 0.23650(6) 0.27624(3) 0.0390(2) Uani 1.00 d
O(1) O -0.1777(1) 0.6337(2) 0.06522(8) 0.0555(5) Uani 1.00 d
O(2) O -0.3065(1) 0.4852(2) 0.06909(7) 0.0504(5) Uani 1.00 d
O(3) O -0.1096(2) 0.3346(3) 0.07130(9) 0.0917(8) Uani 1.00 d
O(4) O 0.0578(1) 0.3891(2) 0.13558(8) 0.0525(5) Uani 1.00 d
C(1) C -0.1680(2) 0.5236(2) 0.17479(9) 0.0308(5) Uani 1.00 d
C(2) C -0.1963(2) 0.5937(2) 0.23001(9) 0.0295(5) Uani 1.00 d
C(3) C -0.1343(2) 0.5635(2) 0.29982(9) 0.0302(5) Uani 1.00 d
C(4) C -0.1469(2) 0.6378(2) 0.3652(1) 0.0400(6) Uani 1.00 d
C(5) C -0.0358(2) 0.6730(2) 0.41236(9) 0.0379(6) Uani 1.00 d
C(6) C -0.0098(2) 0.7965(2) 0.4413(1) 0.0503(7) Uani 1.00 d
C(7) C 0.0957(3) 0.8228(3) 0.4815(1) 0.0637(9) Uani 1.00 d
C(8) C 0.1755(2) 0.7288(3) 0.4929(1) 0.0641(8) Uani 1.00 d
C(9) C 0.1504(2) 0.6053(3) 0.4649(1) 0.0524(7) Uani 1.00 d
C(10) C 0.0445(2) 0.5765(2) 0.42492(9) 0.0375(5) Uani 1.00 d
C(11) C 0.0101(2) 0.4468(2) 0.39085(9) 0.0393(6) Uani 1.00 d
C(12) C -0.0544(2) 0.4642(2) 0.31333(9) 0.0303(5) Uani 1.00 d
C(13) C -0.0313(2) 0.3900(2) 0.25818(9) 0.0302(5) Uani 1.00 d
C(14) C -0.0862(2) 0.4274(2) 0.18836(9) 0.0323(5) Uani 1.00 d
C(15) C -0.2172(2) 0.5557(2) 0.09729(10) 0.0382(5) Uani 1.00 d
C(16) C -0.3485(3) 0.4956(4) -0.0082(1) 0.0774(10) Uani 1.00 d
C(17) C -0.0507(2) 0.3770(2) 0.1251(1) 0.0447(6) Uani 1.00 d
C(18) C 0.1039(3) 0.3503(3) 0.0767(2) 0.087(1) Uani 1.00 d
C(19) C -0.3950(2) 0.7313(3) 0.2720(1) 0.0640(8) Uani 1.00 d
C(20) C -0.2131(3) 0.8853(3) 0.2272(2) 0.086(1) Uani 1.00 d
C(21) C -0.3918(3) 0.7415(3) 0.1208(1) 0.0713(9) Uani 1.00 d
C(22) C 0.0241(2) 0.1420(2) 0.3506(1) 0.0556(8) Uani 1.00 d
C(23) C 0.2073(2) 0.2755(3) 0.2989(2) 0.0687(9) Uani 1.00 d
C(24) C 0.0222(3) 0.1212(3) 0.1991(2) 0.075(1) Uani 1.00 d
H(1) H -0.1880 0.7148 0.3503 0.0480 Uiso 1.00 calc
H(2) H -0.1852 0.5851 0.3913 0.0480 Uiso 1.00 calc
H(3) H -0.0647 0.8624 0.4332 0.0603 Uiso 1.00 calc
H(4) H 0.1131 0.9068 0.5015 0.0764 Uiso 1.00 calc
H(5) H 0.2483 0.7481 0.5201 0.0769 Uiso 1.00 calc
H(6) H 0.2060 0.5403 0.4730 0.0628 Uiso 1.00 calc
H(7) H 0.0740 0.3960 0.3926 0.0472 Uiso 1.00 calc
H(8) H -0.0352 0.4038 0.4163 0.0472 Uiso 1.00 calc
H(9) H -0.3676 0.5833 -0.0207 0.0928 Uiso 1.00 calc
H(10) H -0.2932 0.4681 -0.0306 0.0928 Uiso 1.00 calc
H(11) H -0.4120 0.4423 -0.0236 0.0928 Uiso 1.00 calc
H(12) H 0.0883 0.2612 0.0660 0.1044 Uiso 1.00 calc
H(13) H 0.0719 0.4013 0.0358 0.1044 Uiso 1.00 calc
H(14) H 0.1816 0.3631 0.0899 0.1044 Uiso 1.00 calc
H(15) H -0.4402 0.8066 0.2642 0.0768 Uiso 1.00 calc
H(16) H -0.4402 0.6562 0.2616 0.0768 Uiso 1.00 calc
H(17) H -0.3534 0.7287 0.3204 0.0768 Uiso 1.00 calc
H(18) H -0.1691 0.8867 0.2750 0.1027 Uiso 1.00 calc
H(19) H -0.1666 0.8863 0.1953 0.1027 Uiso 1.00 calc
H(20) H -0.2599 0.9593 0.2188 0.1027 Uiso 1.00 calc
H(21) H -0.4364 0.8172 0.1158 0.0856 Uiso 1.00 calc
H(22) H -0.3489 0.7435 0.0868 0.0856 Uiso 1.00 calc
H(23) H -0.4377 0.6667 0.1131 0.0856 Uiso 1.00 calc
H(24) H 0.0394 0.1935 0.3927 0.0667 Uiso 1.00 calc
H(25) H -0.0519 0.1189 0.3378 0.0667 Uiso 1.00 calc
H(26) H 0.0679 0.0655 0.3591 0.0667 Uiso 1.00 calc
H(27) H 0.2489 0.1973 0.3062 0.0824 Uiso 1.00 calc
H(28) H 0.2238 0.3230 0.2609 0.0824 Uiso 1.00 calc
H(29) H 0.2259 0.3262 0.3413 0.0824 Uiso 1.00 calc
H(30) H -0.0539 0.0992 0.1891 0.0894 Uiso 1.00 calc
H(31) H 0.0371 0.1611 0.1583 0.0894 Uiso 1.00 calc
H(32) H 0.0656 0.0448 0.2107 0.0894 Uiso 1.00 calc

loop_
_atom_site_aniso_label
_atom_site_aniso_U_11
_atom_site_aniso_U_22
_atom_site_aniso_U_33
_atom_site_aniso_U_12
_atom_site_aniso_U_13
_atom_site_aniso_U_23
Si(1) 0.0305(3) 0.0336(3) 0.0477(3) 0.0064(2) 0.0088(3) -0.0017(2)
Si(2) 0.0396(4) 0.0304(3) 0.0491(3) 0.0080(2) 0.0148(3) 0.0041(2)
O(1) 0.053(1) 0.073(1) 0.0411(7) -0.0118(9) 0.0136(8) 0.0117(8)
O(2) 0.046(1) 0.063(1) 0.0361(7) -0.0102(8) -0.0005(7) 0.0017(7)
O(3) 0.070(1) 0.139(2) 0.0556(10) 0.033(1) -0.0032(10) -0.052(1)
O(4) 0.055(1) 0.060(1) 0.0534(8) -0.0031(8) 0.0332(9) -0.0110(7)
C(1) 0.029(1) 0.0320(10) 0.0313(8) -0.0002(8) 0.0065(8) -0.0005(7)
C(2) 0.026(1) 0.0299(10) 0.0336(8) 0.0000(8) 0.0091(8) -0.0015(7)
C(3) 0.030(1) 0.0316(10) 0.0310(8) -0.0018(8) 0.0109(8) -0.0030(7)
C(4) 0.041(1) 0.043(1) 0.0362(9) 0.0052(10) 0.0115(9) -0.0083(9)
C(5) 0.045(1) 0.043(1) 0.0276(8) -0.003(1) 0.0129(9) -0.0044(8)
C(6) 0.061(2) 0.046(1) 0.043(1) -0.002(1) 0.013(1) -0.0116(10)
C(7) 0.076(2) 0.062(2) 0.051(1) -0.019(2) 0.012(1) -0.020(1)
C(8) 0.054(2) 0.082(2) 0.049(1) -0.020(2) 0.000(1) -0.012(1)
C(9) 0.047(2) 0.069(2) 0.0351(9) 0.002(1) 0.0006(10) -0.002(1)
C(10) 0.043(1) 0.045(1) 0.0246(8) -0.0013(10) 0.0082(8) 0.0007(8)
C(11) 0.046(1) 0.040(1) 0.0310(8) 0.0056(10) 0.0079(9) 0.0056(8)
C(12) 0.031(1) 0.0298(9) 0.0303(8) -0.0019(8) 0.0075(8) 0.0002(7)
C(13) 0.028(1) 0.0279(9) 0.0349(8) 0.0001(8) 0.0086(8) -0.0016(7)
C(14) 0.032(1) 0.032(1) 0.0336(8) 0.0007(8) 0.0088(8) -0.0062(8)
C(15) 0.035(1) 0.047(1) 0.0337(9) 0.0061(10) 0.0100(9) -0.0018(9)
C(16) 0.063(2) 0.117(3) 0.039(1) -0.015(2) -0.010(1) 0.003(1)
C(17) 0.052(2) 0.045(1) 0.0359(9) 0.016(1) 0.0090(10) -0.0063(9)
C(18) 0.107(3) 0.095(2) 0.083(2) 0.003(2) 0.068(2) -0.018(2)
C(19) 0.042(2) 0.081(2) 0.072(2) 0.015(1) 0.020(1) -0.018(1)
C(20) 0.067(2) 0.040(2) 0.145(3) -0.003(1) 0.017(2) 0.005(2)
C(21) 0.058(2) 0.089(2) 0.060(1) 0.037(2) 0.000(1) 0.000(1)
C(22) 0.065(2) 0.041(1) 0.062(1) 0.006(1) 0.019(1) 0.009(1)
C(23) 0.041(2) 0.078(2) 0.087(2) 0.014(1) 0.017(1) 0.024(2)
C(24) 0.122(3) 0.034(1) 0.075(2) 0.009(1) 0.038(2) -0.005(1)

loop_
_atom_type_symbol
_atom_type_description
_atom_type_scat_dispersion_real
_atom_type_scat_dispersion_imag
_atom_type_scat_source
C C 0.003 0.002
;International Tables for Crystallography
(1992, Vol. C, Tables 4.2.6.8 and 6.1.1.1)
;
H H 0.000 0.000
;International Tables for Crystallography
(1992, Vol. C, Table 6.1.1.2)
;
Si Si 0.082 0.070
;International Tables for Crystallography
(1992, Vol. C, Tables 4.2.6.8 and 6.1.1.1)
;
O O 0.011 0.006
;International Tables for Crystallography
(1992, Vol. C, Tables 4.2.6.8 and 6.1.1.1)
;

loop_
_geom_angle_atom_site_label_1
_geom_angle_atom_site_label_2
_geom_angle_atom_site_label_3
_geom_angle
_geom_angle_site_symmetry_2
_geom_angle_site_symmetry_3
_geom_angle_publ_flag
C(2) Si(1) C(19) 112.1(1) 1_555 1_555 yes
C(2) Si(1) C(20) 105.9(1) 1_555 1_555 yes
C(2) Si(1) C(21) 115.0(1) 1_555 1_555 yes
C(19) Si(1) C(20) 111.2(1) 1_555 1_555 yes
C(19) Si(1) C(21) 104.0(1) 1_555 1_555 yes
C(20) Si(1) C(21) 108.6(2) 1_555 1_555 yes
C(13) Si(2) C(22) 109.80(10) 1_555 1_555 yes
C(13) Si(2) C(23) 111.6(1) 1_555 1_555 yes
C(13) Si(2) C(24) 111.8(1) 1_555 1_555 yes
C(22) Si(2) C(23) 109.9(1) 1_555 1_555 yes
C(22) Si(2) C(24) 103.4(1) 1_555 1_555 yes
C(23) Si(2) C(24) 110.1(2) 1_555 1_555 yes
C(15) O(2) C(16) 115.3(2) 1_555 1_555 yes
C(17) O(4) C(18) 116.6(2) 1_555 1_555 yes
C(2) C(1) C(14) 122.2(2) 1_555 1_555 yes
C(2) C(1) C(15) 121.7(2) 1_555 1_555 yes
C(14) C(1) C(15) 115.9(2) 1_555 1_555 yes
Si(1) C(2) C(1) 122.8(1) 1_555 1_555 yes
Si(1) C(2) C(3) 121.2(1) 1_555 1_555 yes
C(1) C(2) C(3) 115.5(2) 1_555 1_555 yes
C(2) C(3) C(4) 122.5(2) 1_555 1_555 yes
C(2) C(3) C(12) 122.0(2) 1_555 1_555 yes
C(4) C(3) C(12) 115.5(2) 1_555 1_555 yes
C(3) C(4) C(5) 110.5(2) 1_555 1_555 yes
C(4) C(5) C(6) 123.3(2) 1_555 1_555 yes
C(4) C(5) C(10) 116.8(2) 1_555 1_555 yes
C(6) C(5) C(10) 119.9(2) 1_555 1_555 yes
C(5) C(6) C(7) 119.9(2) 1_555 1_555 yes
C(6) C(7) C(8) 120.4(2) 1_555 1_555 yes
C(7) C(8) C(9) 120.2(2) 1_555 1_555 yes
C(8) C(9) C(10) 120.3(2) 1_555 1_555 yes
C(5) C(10) C(9) 119.3(2) 1_555 1_555 yes
C(5) C(10) C(11) 116.4(2) 1_555 1_555 yes
C(9) C(10) C(11) 124.2(2) 1_555 1_555 yes
C(10) C(11) C(12) 110.4(2) 1_555 1_555 yes
C(3) C(12) C(11) 116.2(2) 1_555 1_555 yes
C(3) C(12) C(13) 121.9(2) 1_555 1_555 yes
C(11) C(12) C(13) 121.8(2) 1_555 1_555 yes
Si(2) C(13) C(12) 122.3(1) 1_555 1_555 yes
Si(2) C(13) C(14) 121.4(1) 1_555 1_555 yes
C(12) C(13) C(14) 116.0(2) 1_555 1_555 yes
C(1) C(14) C(13) 121.9(2) 1_555 1_555 yes
C(1) C(14) C(17) 116.5(2) 1_555 1_555 yes
C(13) C(14) C(17) 121.2(2) 1_555 1_555 yes
O(1) C(15) O(2) 124.7(2) 1_555 1_555 yes
O(1) C(15) C(1) 123.1(2) 1_555 1_555 yes
O(2) C(15) C(1) 112.1(2) 1_555 1_555 yes
O(3) C(17) O(4) 123.2(2) 1_555 1_555 yes
O(3) C(17) C(14) 126.5(2) 1_555 1_555 yes
O(4) C(17) C(14) 110.3(2) 1_555 1_555 yes

loop_
_geom_bond_atom_site_label_1
_geom_bond_atom_site_label_2
_geom_bond_distance
_geom_bond_publ_flag
Si(1) C(2) 1.918(2) yes
Si(1) C(19) 1.872(3) yes
Si(1) C(20) 1.854(3) yes
Si(1) C(21) 1.857(3) yes
Si(2) C(13) 1.913(2) yes
Si(2) C(22) 1.871(2) yes
Si(2) C(23) 1.860(3) yes
Si(2) C(24) 1.871(3) yes
O(1) C(15) 1.197(3) yes
O(2) C(15) 1.328(3) yes
O(2) C(16) 1.459(3) yes
O(3) C(17) 1.195(3) yes
O(4) C(17) 1.327(3) yes
O(4) C(18) 1.459(3) yes
C(1) C(2) 1.409(3) yes
C(1) C(14) 1.401(3) yes
C(1) C(15) 1.507(3) yes
C(2) C(3) 1.411(3) yes
C(3) C(4) 1.522(3) yes
C(3) C(12) 1.408(3) yes
C(4) C(5) 1.501(3) yes
C(5) C(6) 1.395(3) yes
C(5) C(10) 1.390(3) yes
C(6) C(7) 1.378(4) yes
C(7) C(8) 1.369(4) yes
C(8) C(9) 1.387(4) yes
C(9) C(10) 1.386(3) yes
C(10) C(11) 1.504(3) yes
C(11) C(12) 1.523(2) yes
C(12) C(13) 1.402(3) yes
C(13) C(14) 1.406(3) yes
C(14) C(17) 1.499(3) yes

loop_
_geom_torsion_atom_site_label_1
_geom_torsion_atom_site_label_2
_geom_torsion_atom_site_label_3
_geom_torsion_atom_site_label_4
_geom_torsion
_geom_torsion_site_symmetry_1
_geom_torsion_site_symmetry_2
_geom_torsion_site_symmetry_3
_geom_torsion_site_symmetry_4
_geom_torsion_publ_flag
Si(1) C(2) C(1) C(14) 174.3(2) 1_555 1_555 1_555 1_555 yes
Si(1) C(2) C(1) C(15) -0.3(3) 1_555 1_555 1_555 1_555 yes
Si(1) C(2) C(3) C(4) 2.1(3) 1_555 1_555 1_555 1_555 yes
Si(1) C(2) C(3) C(12) -176.3(1) 1_555 1_555 1_555 1_555 yes
Si(2) C(13) C(12) C(3) -168.9(1) 1_555 1_555 1_555 1_555 yes
Si(2) C(13) C(12) C(11) 14.5(3) 1_555 1_555 1_555 1_555 yes
Si(2) C(13) C(14) C(1) 167.1(1) 1_555 1_555 1_555 1_555 yes
Si(2) C(13) C(14) C(17) -20.0(3) 1_555 1_555 1_555 1_555 yes
O(1) C(15) O(2) C(16) 7.6(3) 1_555 1_555 1_555 1_555 yes
O(1) C(15) C(1) C(2) 88.3(3) 1_555 1_555 1_555 1_555 yes
O(1) C(15) C(1) C(14) -86.6(3) 1_555 1_555 1_555 1_555 yes
O(2) C(15) C(1) C(2) -93.4(2) 1_555 1_555 1_555 1_555 yes
O(2) C(15) C(1) C(14) 91.7(2) 1_555 1_555 1_555 1_555 yes
O(3) C(17) O(4) C(18) 1.4(4) 1_555 1_555 1_555 1_555 yes
O(3) C(17) C(14) C(1) -53.4(3) 1_555 1_555 1_555 1_555 yes
O(3) C(17) C(14) C(13) 133.3(3) 1_555 1_555 1_555 1_555 yes
O(4) C(17) C(14) C(1) 124.7(2) 1_555 1_555 1_555 1_555 yes
O(4) C(17) C(14) C(13) -48.5(3) 1_555 1_555 1_555 1_555 yes
C(1) C(2) Si(1) C(19) 137.9(2) 1_555 1_555 1_555 1_555 yes
C(1) C(2) Si(1) C(20) -100.6(2) 1_555 1_555 1_555 1_555 yes
C(1) C(2) Si(1) C(21) 19.4(2) 1_555 1_555 1_555 1_555 yes
C(1) C(2) C(3) C(4) 174.6(2) 1_555 1_555 1_555 1_555 yes
C(1) C(2) C(3) C(12) -3.8(3) 1_555 1_555 1_555 1_555 yes
C(1) C(14) C(13) C(12) -6.8(3) 1_555 1_555 1_555 1_555 yes
C(1) C(15) O(2) C(16) -170.6(2) 1_555 1_555 1_555 1_555 yes
C(2) C(1) C(14) C(13) 3.5(3) 1_555 1_555 1_555 1_555 yes
C(2) C(1) C(14) C(17) -169.7(2) 1_555 1_555 1_555 1_555 yes
C(2) C(3) C(4) C(5) -133.0(2) 1_555 1_555 1_555 1_555 yes
C(2) C(3) C(12) C(11) 177.1(2) 1_555 1_555 1_555 1_555 yes
C(2) C(3) C(12) C(13) 0.3(3) 1_555 1_555 1_555 1_555 yes
C(3) C(2) Si(1) C(19) -50.1(2) 1_555 1_555 1_555 1_555 yes
C(3) C(2) Si(1) C(20) 71.4(2) 1_555 1_555 1_555 1_555 yes
C(3) C(2) Si(1) C(21) -168.6(2) 1_555 1_555 1_555 1_555 yes
C(3) C(2) C(1) C(14) 1.9(3) 1_555 1_555 1_555 1_555 yes
C(3) C(2) C(1) C(15) -172.7(2) 1_555 1_555 1_555 1_555 yes
C(3) C(4) C(5) C(6) 133.3(2) 1_555 1_555 1_555 1_555 yes
C(3) C(4) C(5) C(10) -44.6(2) 1_555 1_555 1_555 1_555 yes
C(3) C(12) C(11) C(10) -43.8(2) 1_555 1_555 1_555 1_555 yes
C(3) C(12) C(13) C(14) 4.9(3) 1_555 1_555 1_555 1_555 yes
C(4) C(3) C(12) C(11) -1.4(3) 1_555 1_555 1_555 1_555 yes
C(4) C(3) C(12) C(13) -178.2(2) 1_555 1_555 1_555 1_555 yes
C(4) C(5) C(6) C(7) -177.1(2) 1_555 1_555 1_555 1_555 yes
C(4) C(5) C(10) C(9) 176.5(2) 1_555 1_555 1_555 1_555 yes
C(4) C(5) C(10) C(11) -1.1(2) 1_555 1_555 1_555 1_555 yes
C(5) C(4) C(3) C(12) 45.5(2) 1_555 1_555 1_555 1_555 yes
C(5) C(6) C(7) C(8) 0.5(4) 1_555 1_555 1_555 1_555 yes
C(5) C(10) C(9) C(8) 1.0(3) 1_555 1_555 1_555 1_555 yes
C(5) C(10) C(11) C(12) 45.4(2) 1_555 1_555 1_555 1_555 yes
C(6) C(5) C(10) C(9) -1.5(3) 1_555 1_555 1_555 1_555 yes
C(6) C(5) C(10) C(11) -179.1(2) 1_555 1_555 1_555 1_555 yes
C(6) C(7) C(8) C(9) -0.9(4) 1_555 1_555 1_555 1_555 yes
C(7) C(6) C(5) C(10) 0.7(3) 1_555 1_555 1_555 1_555 yes
C(7) C(8) C(9) C(10) 0.2(4) 1_555 1_555 1_555 1_555 yes
C(8) C(9) C(10) C(11) 178.4(2) 1_555 1_555 1_555 1_555 yes
C(9) C(10) C(11) C(12) -132.1(2) 1_555 1_555 1_555 1_555 yes
C(10) C(11) C(12) C(13) 133.0(2) 1_555 1_555 1_555 1_555 yes
C(11) C(12) C(13) C(14) -171.6(2) 1_555 1_555 1_555 1_555 yes
C(12) C(13) Si(2) C(22) 39.6(2) 1_555 1_555 1_555 1_555 yes
C(12) C(13) Si(2) C(23) -82.4(2) 1_555 1_555 1_555 1_555 yes
C(12) C(13) Si(2) C(24) 153.7(2) 1_555 1_555 1_555 1_555 yes
C(12) C(13) C(14) C(17) 166.1(2) 1_555 1_555 1_555 1_555 yes
C(13) C(14) C(1) C(15) 178.4(2) 1_555 1_555 1_555 1_555 yes
C(14) C(13) Si(2) C(22) -133.9(2) 1_555 1_555 1_555 1_555 yes
C(14) C(13) Si(2) C(23) 104.0(2) 1_555 1_555 1_555 1_555 yes
C(14) C(13) Si(2) C(24) -19.8(2) 1_555 1_555 1_555 1_555 yes
C(14) C(17) O(4) C(18) -176.8(2) 1_555 1_555 1_555 1_555 yes
C(15) C(1) C(14) C(17) 5.2(3) 1_555 1_555 1_555 1_555 yes

loop_
_cod_related_entry_id
_cod_related_entry_database
_cod_related_entry_code
1 ChemSpider 10147284
